data_1547802
loop_
_publ_author_name
'Basal, Lina A.'
'Bailey, Matthew D.'
'Romero, Jonathan'
'Ali, Meser M.'
'Kurenbekova, Lyazat'
'Yustein, Jason'
'Pautler, Robia G.'
'Allen, Matthew J.'

_publ_section_title
;
 Fluorinated EuII-based multimodal contrast agent for temperature- and
 redox-responsive magnetic resonance imaging
;
_journal_name_full 'Chem. Sci.'
_journal_paper_doi 10.1039/C7SC03142D
_journal_year 2017
_chemical_formula_moiety 'C48 H46 Eu F12 N8 O4.5, 2(Cl), 2.17(O)'
_chemical_formula_sum 'C48 H46 Cl2 Eu F12 N8 O6.66'
_chemical_formula_weight 1292.43
_chemical_properties_physical Air-sensitive,Oxygen-sensitive,Light-sensitive,Photo-sensitive
_space_group_crystal_system tetragonal
_space_group_IT_number 85
_space_group_name_Hall '-P 4a'
_space_group_name_H-M_alt 'P 4/n'
_symmetry_space_group_name_Hall '-P 4a'
_symmetry_space_group_name_H-M 'P 4/n :2'
_atom_sites_solution_hydrogens geom
_audit_creation_date 2017-10-04
_audit_creation_method
;
Olex2 1.2
(compiled 2017.08.10 svn.r3458 for OlexSys, GUI svn.r5381)
;
_audit_update_record
;
2017-10-04 deposited with the CCDC.
2017-10-19 downloaded from the CCDC.
;
_cell_angle_alpha 90
_cell_angle_beta 90
_cell_angle_gamma 90
_cell_formula_units_Z 2
_cell_length_a 14.2597(12)
_cell_length_b 14.2597(12)
_cell_length_c 17.793(2)
_cell_measurement_reflns_used 9949
_cell_measurement_temperature 100(2)
_cell_measurement_theta_max 21.17
_cell_measurement_theta_min 2.29
_cell_volume 3618.0(6)
_computing_molecular_graphics 'Olex2 (Dolomanov et al., 2009)'
_computing_publication_material 'Olex2 (Dolomanov et al., 2009)'
_computing_structure_refinement 'ShelXL (Sheldrick, 2015)'
_diffrn_ambient_temperature 100.1
_diffrn_measured_fraction_theta_full 0.999
_diffrn_measured_fraction_theta_max 0.991
_diffrn_measurement_device_type 'Bruker APEX-II CCD'
_diffrn_measurement_method '\f and \w scans'
_diffrn_radiation_monochromator graphite
_diffrn_radiation_type MoK\a
_diffrn_radiation_wavelength 0.71073
_diffrn_reflns_av_R_equivalents 0.1721
_diffrn_reflns_av_unetI/netI 0.0732
_diffrn_reflns_Laue_measured_fraction_full 0.999
_diffrn_reflns_Laue_measured_fraction_max 0.991
_diffrn_reflns_limit_h_max 17
_diffrn_reflns_limit_h_min -17
_diffrn_reflns_limit_k_max 17
_diffrn_reflns_limit_k_min -17
_diffrn_reflns_limit_l_max 22
_diffrn_reflns_limit_l_min -22
_diffrn_reflns_number 65731
_diffrn_reflns_point_group_measured_fraction_full 0.999
_diffrn_reflns_point_group_measured_fraction_max 0.991
_diffrn_reflns_theta_full 25.242
_diffrn_reflns_theta_max 26.663
_diffrn_reflns_theta_min 1.830
_diffrn_standards_number 0
_exptl_absorpt_coefficient_mu 1.013
_exptl_absorpt_correction_T_max 0.7454
_exptl_absorpt_correction_T_min 0.4121
_exptl_absorpt_correction_type multi-scan
_exptl_crystal_colour 'clear yellow'
_exptl_crystal_colour_lustre clear
_exptl_crystal_colour_primary yellow
_exptl_crystal_density_diffrn 1.186
_exptl_crystal_description blocks
_exptl_crystal_F_000 1297
_exptl_crystal_size_max 0.667
_exptl_crystal_size_mid 0.512
_exptl_crystal_size_min 0.289
_refine_diff_density_max 1.264
_refine_diff_density_min -2.546
_refine_diff_density_rms 0.227
_refine_ls_extinction_method none
_refine_ls_goodness_of_fit_ref 0.983
_refine_ls_hydrogen_treatment constr
_refine_ls_matrix_type full
_refine_ls_number_parameters 360
_refine_ls_number_reflns 3797
_refine_ls_number_restraints 60
_refine_ls_restrained_S_all 0.982
_refine_ls_R_factor_all 0.1261
_refine_ls_R_factor_gt 0.0986
_refine_ls_shift/su_max 0.000
_refine_ls_shift/su_mean 0.000
_refine_ls_structure_factor_coef Fsqd
_refine_ls_weighting_details 'w=1/[\s^2^(Fo^2^)+(0.1812P)^2^+39.9231P] where P=(Fo^2^+2Fc^2^)/3'
_refine_ls_weighting_scheme calc
_refine_ls_wR_factor_gt 0.2713
_refine_ls_wR_factor_ref 0.2933
_reflns_Friedel_coverage 0.000
_reflns_number_gt 2937
_reflns_number_total 3797
_reflns_threshold_expression 'I > 2\s(I)'
_cod_data_source_file c7sc03142d2.cif
_cod_data_source_block 2EuII
_cod_original_cell_volume 3618.0(7)
_cod_database_code 1547802
_shelx_shelxl_version_number 2014/7
_shelx_space_group_comment
;
The symmetry employed for this shelxl refinement is uniquely defined
by the following loop, which should always be used as a source of
symmetry information in preference to the above space-group names.
They are only intended as comments.
;
_shelx_estimated_absorpt_t_max 0.758
_shelx_estimated_absorpt_t_min 0.551
_olex2_refinement_description
;
1. Fixed Uiso
 At 1.2 times of:
  All C(H) groups, All C(H,H) groups, All N(H) groups
2. Uiso/Uaniso restraints and constraints
Uanis(C13) \\sim Ueq, Uanis(C14) \\sim Ueq, Uanis(N3) \\sim Ueq, Uanis(C15)
\\sim Ueq, Uanis(C16) \\sim Ueq, Uanis(N4) \\sim Ueq, Uanis(C17) \\sim Ueq,
Uanis(C18) \\sim Ueq, Uanis(C19) \\sim Ueq, Uanis(C20) \\sim Ueq: with sigma of
0.06 and sigma for terminal atoms of 0.12
3. Others
 Fixed Sof: Cl02(0.25) F1(0.5) F3(0.5) F2(0.5) O1(0.5) N2(0.5) H2(0.5)
 O2(0.125) N1(0.5) C9(0.5) C6(0.5) C12(0.5) C4(0.5) C1(0.5) H1(0.5) C3(0.5)
 H3A(0.5) H3B(0.5) C5(0.5) H5A(0.5) H5B(0.5) C8(0.5) H8(0.5) C11(0.5) H11(0.5)
 C2(0.5) H2A(0.5) H2B(0.5) C7(0.5) H7(0.5) C10(0.5) H10(0.5) O5(0.125) O6(0.5)
 N4(0.5) C17(0.5) H17A(0.5) H17B(0.5) C19(0.5) H19(0.5) C18(0.5) C23(0.5)
 H23(0.5) C20(0.5) H20(0.5) C22(0.5) F5(0.5) F4(0.5) C21(0.5) H21(0.5) C24(0.5)
 F6(0.5) N3(0.5) C13(0.5) H13A(0.5) H13B(0.5) C14(0.5) H14(0.5) C16(0.5)
 Cl2(0.25) C15(0.5) H15A(0.5) H15B(0.5) O0AA(0.33333) O1AA(0.08333)
4.a Secondary CH2 refined with riding coordinates:
 C3(H3A,H3B), C5(H5A,H5B), C2(H2A,H2B), C17(H17A,H17B), C13(H13A,H13B),
 C15(H15A,H15B)
4.b Aromatic/amide H refined with riding coordinates:
 N2(H2), C1(H1), C8(H8), C11(H11), C7(H7), C10(H10), C19(H19), C23(H23),
 C20(H20), C21(H21), C14(H14)
;
_olex2_submission_special_instructions 'No special instructions were received'

loop_
_space_group_symop_operation_xyz
'x, y, z'
'-x+1/2, -y+1/2, z'
'-y+1/2, x, z'
'y, -x+1/2, z'
'-x, -y, -z'
'x-1/2, y-1/2, -z'
'y-1/2, -x, -z'
'-y, x-1/2, -z'

loop_
_atom_site_label
_atom_site_type_symbol
_atom_site_fract_x
_atom_site_fract_y
_atom_site_fract_z
_atom_site_U_iso_or_equiv
_atom_site_adp_type
_atom_site_occupancy
_atom_site_site_symmetry_order
_atom_site_calc_flag
_atom_site_refinement_flags_posn
_atom_site_refinement_flags_adp
_atom_site_refinement_flags_occupancy
_atom_site_disorder_assembly
_atom_site_disorder_group
Eu1 Eu 0.7500 0.7500 0.67326(5) 0.0341(3) Uani 1 4 d S T P . .
Cl02 Cl 0.2500 0.7500 0.5987(6) 0.057(2) Uani 0.5 2 d S T P A 1
F1 F 0.6097(6) 0.6805(7) 1.0881(6) 0.035(2) Uani 0.5 1 d . . . B 1
F3 F 0.4652(7) 0.6921(8) 1.1221(6) 0.043(2) Uani 0.5 1 d . . . B 1
F2 F 0.5126(9) 0.5631(8) 1.0698(7) 0.049(3) Uani 0.5 1 d . . . B 1
O1 O 0.5851(8) 0.7933(8) 0.7189(7) 0.027(2) Uani 0.5 1 d . . . B 1
N2 N 0.4286(9) 0.7663(9) 0.7160(7) 0.025(3) Uani 0.5 1 d . . . B 1
H2 H 0.3820 0.7370 0.6938 0.030 Uiso 0.5 1 calc R . . B 1
O2 O 0.7500 0.7500 0.8222(12) 0.043(6) Uani 0.5 4 d S T P C 1
N1 N 0.6015(9) 0.7309(8) 0.5718(8) 0.024(3) Uani 0.5 1 d . . . B 1
C9 C 0.4965(10) 0.6953(11) 0.9925(8) 0.024(3) Uani 0.5 1 d . . . B 1
C6 C 0.4406(9) 0.7761(10) 0.8555(9) 0.022(3) Uani 0.5 1 d . . . B 1
C12 C 0.5203(10) 0.6574(10) 1.0672(10) 0.030(3) Uani 0.5 1 d . . . B 1
C4 C 0.5158(10) 0.7584(11) 0.6885(9) 0.024(3) Uani 0.5 1 d . . . B 1
C1 C 0.5795(11) 0.8202(11) 0.5389(9) 0.030(3) Uani 0.5 1 d . . . B 1
H1 H 0.5170 0.8426 0.5345 0.036 Uiso 0.5 1 calc R . . B 1
C3 C 0.5258(11) 0.6981(11) 0.6181(9) 0.025(3) Uani 0.5 1 d . . . B 1
H3A H 0.5376 0.6322 0.6328 0.030 Uiso 0.5 1 calc R . . B 1
H3B H 0.4666 0.7001 0.5890 0.030 Uiso 0.5 1 calc R . . B 1
C5 C 0.4108(10) 0.8232(11) 0.7826(8) 0.026(3) Uani 0.5 1 d . . . B 1
H5A H 0.3430 0.8375 0.7852 0.031 Uiso 0.5 1 calc R . . B 1
H5B H 0.4448 0.8834 0.7775 0.031 Uiso 0.5 1 calc R . . B 1
C8 C 0.4161(10) 0.6637(12) 0.9545(10) 0.033(4) Uani 0.5 1 d . . . B 1
H8 H 0.3796 0.6146 0.9756 0.040 Uiso 0.5 1 calc R . . B 1
C11 C 0.5232(10) 0.8069(11) 0.8915(9) 0.028(3) Uani 0.5 1 d . . . B 1
H11 H 0.5606 0.8543 0.8689 0.034 Uiso 0.5 1 calc R . . B 1
C2 C 0.6241(11) 0.6628(10) 0.5117(10) 0.030(3) Uani 0.5 1 d . . . B 1
H2A H 0.6602 0.6953 0.4719 0.036 Uiso 0.5 1 calc R . . B 1
H2B H 0.5649 0.6402 0.4890 0.036 Uiso 0.5 1 calc R . . B 1
C7 C 0.3896(10) 0.7028(12) 0.8874(9) 0.031(4) Uani 0.5 1 d . . . B 1
H7 H 0.3356 0.6796 0.8623 0.037 Uiso 0.5 1 calc R . . B 1
C10 C 0.5504(10) 0.7676(11) 0.9611(10) 0.028(3) Uani 0.5 1 d . . . B 1
H10 H 0.6046 0.7899 0.9864 0.034 Uiso 0.5 1 calc R . . B 1
O5 O 0.7500 0.7500 0.529(2) 0.13(2) Uani 0.5 4 d S T P B 2
O6 O 0.6063(16) 0.688(3) 0.6294(13) 0.142(15) Uani 0.5 1 d . . . B 2
N4 N 0.503(3) 0.573(4) 0.623(3) 0.18(2) Uani 0.5 1 d . U . B 2
C17 C 0.457(3) 0.623(4) 0.545(3) 0.142(18) Uani 0.5 1 d . U . B 2
H17A H 0.3891 0.6084 0.5413 0.171 Uiso 0.5 1 calc R . . B 2
H17B H 0.4635 0.6925 0.5479 0.171 Uiso 0.5 1 calc R . . B 2
C19 C 0.480(2) 0.625(2) 0.406(3) 0.106(13) Uani 0.5 1 d . U . B 2
H19 H 0.4285 0.6673 0.4042 0.127 Uiso 0.5 1 calc R . . B 2
C18 C 0.506(2) 0.588(3) 0.478(2) 0.104(14) Uani 0.5 1 d . U . B 2
C23 C 0.5215(16) 0.6032(15) 0.3428(17) 0.060(7) Uani 0.5 1 d . . . B 2
H23 H 0.5011 0.6318 0.2974 0.072 Uiso 0.5 1 calc R . . B 2
C20 C 0.576(2) 0.520(2) 0.4795(16) 0.081(9) Uani 0.5 1 d . U . B 2
H20 H 0.5936 0.4912 0.5254 0.098 Uiso 0.5 1 calc R . . B 2
C22 C 0.5943(12) 0.5402(13) 0.3407(11) 0.039(4) Uani 0.5 1 d . . . B 2
F5 F 0.5698(12) 0.4856(14) 0.2202(11) 0.097(6) Uani 0.5 1 d . . . B 2
F4 F 0.6916(18) 0.5808(13) 0.2459(12) 0.120(8) Uani 0.5 1 d . . . B 2
C21 C 0.6207(14) 0.4939(14) 0.4107(13) 0.048(5) Uani 0.5 1 d . . . B 2
H21 H 0.6676 0.4466 0.4106 0.057 Uiso 0.5 1 calc R . . B 2
C24 C 0.6352(17) 0.5111(14) 0.2729(12) 0.049(5) Uani 0.5 1 d . . . B 2
F6 F 0.6934(9) 0.4373(10) 0.2749(8) 0.063(3) Uani 0.5 1 d . . . B 2
N3 N 0.625(4) 0.823(4) 0.7614(17) 0.168(18) Uani 0.5 1 d . U . D 2
C13 C 0.710(4) 0.925(3) 0.802(2) 0.136(17) Uani 0.5 1 d . U . D 2
H13A H 0.7277 0.9600 0.8482 0.164 Uiso 0.5 1 calc R . . D 2
H13B H 0.6865 0.9720 0.7657 0.164 Uiso 0.5 1 calc R . . D 2
C14 C 0.615(6) 0.851(6) 0.826(4) 0.20(3) Uani 0.5 1 d . U . D 2
H14 H 0.5761 0.8393 0.8677 0.240 Uiso 0.5 1 calc R . . D 2
C16 C 0.573(4) 0.616(4) 0.645(2) 0.146(19) Uani 0.5 1 d . U . B 2
Cl2 Cl 0.6217(8) 0.7540(6) 1.0054(5) 0.047(2) Uani 0.25 1 d . . . E 2
C15 C 0.618(4) 0.572(3) 0.705(4) 0.16(2) Uani 0.5 1 d . U . B 2
H15A H 0.6578 0.5228 0.6833 0.197 Uiso 0.5 1 calc R . . B 2
H15B H 0.5681 0.5402 0.7343 0.197 Uiso 0.5 1 calc R . . B 2
O0AA O 0.7494(15) 0.6284(17) 0.3385(10) 0.048(5) Uani 0.3333 1 d . . . F 1
O1AA O 0.7500 0.7500 0.395(3) 0.057(13) Uani 0.3333 4 d S T P G 1

loop_
_atom_site_aniso_label
_atom_site_aniso_U_11
_atom_site_aniso_U_22
_atom_site_aniso_U_33
_atom_site_aniso_U_23
_atom_site_aniso_U_13
_atom_site_aniso_U_12
Eu1 0.0280(4) 0.0280(4) 0.0461(6) 0.000 0.000 0.000
Cl02 0.014(3) 0.028(3) 0.128(7) 0.000 0.000 0.003(2)
F1 0.026(5) 0.045(6) 0.036(5) 0.003(4) -0.012(4) 0.008(4)
F3 0.038(6) 0.062(7) 0.028(5) 0.001(5) 0.006(4) -0.001(5)
F2 0.065(8) 0.033(6) 0.050(7) 0.015(5) -0.013(6) -0.004(5)
O1 0.023(5) 0.034(6) 0.023(6) -0.005(4) 0.002(4) -0.004(4)
N2 0.026(6) 0.020(6) 0.029(7) 0.002(5) 0.004(5) -0.001(5)
O2 0.059(10) 0.059(10) 0.012(11) 0.000 0.000 0.000
N1 0.031(7) 0.013(5) 0.029(7) -0.010(5) 0.002(5) 0.004(5)
C9 0.021(7) 0.027(7) 0.025(8) -0.007(6) 0.007(6) 0.003(6)
C6 0.015(6) 0.023(7) 0.027(7) -0.004(6) 0.002(5) 0.008(5)
C12 0.019(7) 0.014(6) 0.057(11) 0.002(6) 0.001(7) -0.003(5)
C4 0.012(6) 0.026(7) 0.035(9) 0.003(6) -0.006(5) -0.002(5)
C1 0.020(7) 0.032(8) 0.039(9) -0.001(7) -0.007(6) -0.003(6)
C3 0.024(8) 0.023(7) 0.029(8) -0.004(6) -0.008(6) 0.003(6)
C5 0.017(7) 0.032(8) 0.029(8) -0.002(6) -0.001(6) 0.012(6)
C8 0.017(7) 0.030(8) 0.054(10) -0.009(7) 0.004(7) -0.019(6)
C11 0.017(7) 0.031(8) 0.037(9) 0.005(7) 0.000(6) -0.008(6)
C2 0.030(8) 0.017(7) 0.042(9) -0.014(6) 0.006(7) 0.002(6)
C7 0.015(7) 0.043(9) 0.035(9) 0.010(7) -0.003(6) -0.007(6)
C10 0.015(7) 0.025(7) 0.044(9) 0.009(6) 0.000(6) -0.003(6)
O5 0.17(3) 0.17(3) 0.04(2) 0.000 0.000 0.000
O6 0.084(16) 0.26(4) 0.081(16) -0.10(2) 0.043(13) -0.11(2)
N4 0.17(3) 0.22(4) 0.15(3) -0.08(3) 0.10(3) -0.14(3)
C17 0.10(3) 0.16(4) 0.17(4) -0.10(3) 0.02(3) -0.05(3)
C19 0.044(14) 0.066(17) 0.21(4) -0.07(2) 0.00(2) -0.029(13)
C18 0.041(14) 0.13(3) 0.14(3) -0.09(2) 0.040(17) -0.044(16)
C23 0.044(12) 0.036(10) 0.10(2) -0.002(11) -0.044(13) -0.006(9)
C20 0.084(19) 0.10(2) 0.057(15) -0.011(15) -0.002(14) -0.043(17)
C22 0.029(8) 0.035(9) 0.053(12) -0.002(8) -0.010(8) -0.006(7)
F5 0.068(10) 0.109(14) 0.116(14) -0.030(11) -0.057(10) 0.028(9)
F4 0.18(2) 0.067(11) 0.112(15) 0.014(10) 0.067(15) -0.039(12)
C21 0.037(10) 0.038(10) 0.069(14) 0.010(9) -0.009(9) -0.001(8)
C24 0.067(14) 0.039(10) 0.042(11) 0.014(8) -0.016(10) -0.011(10)
F6 0.051(7) 0.069(9) 0.069(9) -0.003(7) -0.008(6) 0.013(6)
N3 0.20(4) 0.26(4) 0.042(15) -0.03(2) 0.02(2) 0.10(3)
C13 0.21(4) 0.15(3) 0.055(17) -0.04(2) -0.03(2) 0.03(3)
C14 0.20(5) 0.24(6) 0.15(4) -0.01(4) 0.03(4) -0.01(5)
C16 0.16(3) 0.20(4) 0.08(2) -0.01(3) -0.01(2) -0.15(3)
Cl2 0.075(7) 0.036(5) 0.031(5) 0.004(3) 0.017(4) -0.016(4)
C15 0.19(5) 0.08(2) 0.22(5) 0.01(3) 0.03(4) -0.07(3)
O0AA 0.044(11) 0.069(15) 0.032(11) 0.019(9) -0.015(8) -0.009(10)
O1AA 0.017(10) 0.017(10) 0.14(4) 0.000 0.000 0.000

loop_
_atom_type_symbol
_atom_type_description
_atom_type_scat_dispersion_real
_atom_type_scat_dispersion_imag
_atom_type_scat_source
C C 0.0033 0.0016 'International Tables Vol C Tables 4.2.6.8 and 6.1.1.4'
H H 0.0000 0.0000 'International Tables Vol C Tables 4.2.6.8 and 6.1.1.4'
Cl Cl 0.1484 0.1585 'International Tables Vol C Tables 4.2.6.8 and 6.1.1.4'
Eu Eu -0.1578 3.6682 'International Tables Vol C Tables 4.2.6.8 and 6.1.1.4'
F F 0.0171 0.0103 'International Tables Vol C Tables 4.2.6.8 and 6.1.1.4'
N N 0.0061 0.0033 'International Tables Vol C Tables 4.2.6.8 and 6.1.1.4'
O O 0.0106 0.0060 'International Tables Vol C Tables 4.2.6.8 and 6.1.1.4'

loop_
_geom_angle_atom_site_label_1
_geom_angle_atom_site_label_2
_geom_angle_atom_site_label_3
_geom_angle
_geom_angle_site_symmetry_1
_geom_angle_site_symmetry_3
O1 Eu1 O1 84.24(16) . 4_565
O1 Eu1 O1 84.24(16) 2_665 3_655
O1 Eu1 O1 143.1(5) 4_565 3_655
O1 Eu1 O1 143.1(5) . 2_665
O1 Eu1 O1 84.24(16) 4_565 2_665
O1 Eu1 O1 84.25(16) . 3_655
O5 Eu1 N3 127.2(9) . 2_665
O5 Eu1 N3 127.2(9) . 3_655
O5 Eu1 N3 127.2(9) . 4_565
O6 Eu1 O5 70.7(6) 2_665 .
O6 Eu1 O5 70.7(6) . .
O6 Eu1 O5 70.7(6) 4_565 .
O6 Eu1 O5 70.7(6) 3_655 .
O6 Eu1 O6 83.8(4) 2_665 3_655
O6 Eu1 O6 141.5(11) 2_665 .
O6 Eu1 O6 141.5(11) 3_655 4_565
O6 Eu1 O6 83.8(4) 3_655 .
O6 Eu1 O6 83.8(4) 4_565 .
O6 Eu1 O6 83.8(4) 2_665 4_565
O6 Eu1 N3 143.5(16) 4_565 2_665
O6 Eu1 N3 66.1(14) 3_655 2_665
O6 Eu1 N3 143.5(16) 2_665 3_655
O6 Eu1 N3 75.7(14) 2_665 2_665
O6 Eu1 N3 66.1(14) 2_665 4_565
O6 Eu1 N3 130.3(18) 4_565 3_655
O6 Eu1 N3 75.7(14) 3_655 3_655
O6 Eu1 N3 130.3(18) 3_655 4_565
O6 Eu1 N3 66.1(14) . 3_655
O6 Eu1 N3 75.7(14) 4_565 4_565
O6 Eu1 N3 143.5(16) . 4_565
O6 Eu1 N3 130.3(18) . 2_665
N3 Eu1 N3 105.5(18) 4_565 3_655
N3 Eu1 N3 68.5(9) 4_565 2_665
N3 Eu1 N3 68.5(9) 2_665 3_655
C4 O1 Eu1 120.0(10) . .
C4 N2 H2 119.8 . .
C4 N2 C5 120.3(13) . .
C5 N2 H2 119.8 . .
C1 N1 Eu1 110.1(9) . .
C1 N1 C2 109.5(13) . .
C3 N1 Eu1 103.4(9) . .
C3 N1 C1 111.0(12) . .
C3 N1 C2 111.3(12) . .
C2 N1 Eu1 111.5(9) . .
C8 C9 C12 120.3(14) . .
C10 C9 C12 120.1(14) . .
C10 C9 C8 119.4(15) . .
C11 C6 C5 118.9(13) . .
C7 C6 C5 122.2(13) . .
C7 C6 C11 118.9(14) . .
F1 C12 C9 111.8(13) . .
F3 C12 F1 105.0(13) . .
F3 C12 F2 107.1(13) . .
F3 C12 C9 112.5(12) . .
F2 C12 F1 107.9(12) . .
F2 C12 C9 112.1(14) . .
O1 C4 N2 123.4(15) . .
O1 C4 C3 120.9(13) . .
N2 C4 C3 115.7(13) . .
N1 C1 H1 122.4 . .
N1 C1 C2 115.2(13) . 4_565
C2 C1 H1 122.4 4_565 .
N1 C3 C4 110.9(12) . .
N1 C3 H3A 109.5 . .
N1 C3 H3B 109.5 . .
C4 C3 H3A 109.5 . .
C4 C3 H3B 109.5 . .
H3A C3 H3B 108.0 . .
N2 C5 C6 113.5(12) . .
N2 C5 H5A 108.9 . .
N2 C5 H5B 108.9 . .
C6 C5 H5A 108.9 . .
C6 C5 H5B 108.9 . .
H5A C5 H5B 107.7 . .
C9 C8 H8 119.5 . .
C7 C8 C9 121.0(14) . .
C7 C8 H8 119.5 . .
C6 C11 H11 119.9 . .
C6 C11 C10 120.2(14) . .
C10 C11 H11 119.9 . .
N1 C2 C1 113.6(14) . 3_655
N1 C2 H2A 108.9 . .
N1 C2 H2B 108.9 . .
C1 C2 H2A 108.9 3_655 .
C1 C2 H2B 108.9 3_655 .
H2A C2 H2B 107.7 . .
C6 C7 H7 119.5 . .
C8 C7 C6 121.0(14) . .
C8 C7 H7 119.5 . .
C9 C10 C11 119.3(14) . .
C9 C10 H10 120.3 . .
C11 C10 H10 120.3 . .
C16 O6 Eu1 127(4) . .
C16 N4 C17 111(4) . .
N4 C17 H17A 109.9 . .
N4 C17 H17B 109.9 . .
H17A C17 H17B 108.3 . .
C18 C17 N4 109(4) . .
C18 C17 H17A 109.9 . .
C18 C17 H17B 109.9 . .
C18 C19 H19 118.0 . .
C23 C19 H19 118.0 . .
C23 C19 C18 124(3) . .
C19 C18 C17 118(4) . .
C20 C18 C17 125(5) . .
C20 C18 C19 117(3) . .
C19 C23 H23 119.3 . .
C19 C23 C22 121(3) . .
C22 C23 H23 119.3 . .
C18 C20 H20 120.3 . .
C18 C20 C21 119(3) . .
C21 C20 H20 120.3 . .
C23 C22 C21 118(2) . .
C23 C22 C24 122(2) . .
C24 C22 C21 119.6(18) . .
C20 C21 C22 120(2) . .
C20 C21 H21 120.1 . .
C22 C21 H21 120.1 . .
F5 C24 C22 113(2) . .
F4 C24 C22 109.4(18) . .
F4 C24 F5 111(2) . .
F6 C24 C22 117.8(17) . .
F6 C24 F5 103.3(17) . .
F6 C24 F4 103(2) . .
C13 N3 Eu1 99(2) 3_655 .
C14 N3 Eu1 141(5) . .
C14 N3 C13 83(5) . 3_655
C14 N3 C15 112(6) . 4_565
C15 N3 Eu1 99(2) 4_565 .
C15 N3 C13 123(5) 4_565 3_655
N3 C13 H13A 107.1 4_565 .
N3 C13 H13B 107.1 4_565 .
H13A C13 H13B 106.8 . .
C14 C13 N3 121(4) . 4_565
C14 C13 H13A 107.1 . .
C14 C13 H13B 107.1 . .
N3 C14 C13 84(6) . .
N3 C14 H14 138.1 . .
C13 C14 H14 138.1 . .
O6 C16 Eu1 36(2) . .
O6 C16 N4 134(6) . .
O6 C16 C15 114(4) . .
N4 C16 Eu1 169(4) . .
N4 C16 C15 112(5) . .
C15 C16 Eu1 78(2) . .
Eu1 C15 H15A 98.9 . .
Eu1 C15 H15B 151.6 . .
N3 C15 Eu1 52.8(17) 3_655 .
N3 C15 H15A 106.6 3_655 .
N3 C15 H15B 106.6 3_655 .
C16 C15 Eu1 77(2) . .
C16 C15 N3 123(4) . 3_655
C16 C15 H15A 106.6 . .
C16 C15 H15B 106.6 . .
H15A C15 H15B 106.6 . .

loop_
_geom_bond_atom_site_label_1
_geom_bond_atom_site_label_2
_geom_bond_distance
_geom_bond_site_symmetry_2
Eu1 O1 2.563(11) .
Eu1 O1 2.563(11) 2_665
Eu1 O1 2.563(11) 4_565
Eu1 O1 2.563(11) 3_655
Eu1 O5 2.57(4) .
Eu1 O6 2.366(19) 3_655
Eu1 O6 2.366(19) 2_665
Eu1 O6 2.366(19) 4_565
Eu1 O6 2.366(19) .
Eu1 N3 2.59(3) 2_665
Eu1 N3 2.59(3) 3_655
Eu1 N3 2.59(3) 4_565
F1 C12 1.368(18) .
F3 C12 1.35(2) .
F2 C12 1.349(18) .
O1 C4 1.231(18) .
N2 H2 0.8800 .
N2 C4 1.341(19) .
N2 C5 1.458(19) .
N1 C1 1.44(2) .
N1 C3 1.44(2) .
N1 C2 1.480(18) .
C9 C12 1.48(2) .
C9 C8 1.40(2) .
C9 C10 1.40(2) .
C6 C5 1.52(2) .
C6 C11 1.41(2) .
C6 C7 1.40(2) .
C4 C3 1.53(2) .
C1 H1 0.9500 .
C1 C2 1.51(2) 4_565
C3 H3A 0.9900 .
C3 H3B 0.9900 .
C5 H5A 0.9900 .
C5 H5B 0.9900 .
C8 H8 0.9500 .
C8 C7 1.37(2) .
C11 H11 0.9500 .
C11 C10 1.41(2) .
C2 C1 1.51(2) 3_655
C2 H2A 0.9900 .
C2 H2B 0.9900 .
C7 H7 0.9500 .
C10 H10 0.9500 .
O6 C16 1.15(5) .
N4 C17 1.70(8) .
N4 C16 1.24(5) .
C17 H17A 0.9900 .
C17 H17B 0.9900 .
C17 C18 1.47(5) .
C19 H19 0.9500 .
C19 C18 1.44(6) .
C19 C23 1.31(5) .
C18 C20 1.38(5) .
C23 H23 0.9500 .
C23 C22 1.37(3) .
C20 H20 0.9500 .
C20 C21 1.43(4) .
C22 C21 1.46(3) .
C22 C24 1.40(3) .
F5 C24 1.37(2) .
F4 C24 1.37(3) .
C21 H21 0.9500 .
C24 F6 1.34(3) .
N3 C13 1.89(8) 3_655
N3 C14 1.22(6) .
N3 C15 1.51(6) 4_565
C13 N3 1.89(8) 4_565
C13 H13A 0.9900 .
C13 H13B 0.9900 .
C13 C14 1.77(9) .
C14 H14 0.9500 .
C16 C15 1.39(8) .
C15 N3 1.51(6) 3_655
C15 H15A 0.9900 .
C15 H15B 0.9900 .
